data_7204429
loop_
_publ_author_name
'Adelheid Kolbe'
'Petra Fuchs'
'Andrea Porzel'
'Ute Baumeister'
'Alfred Kolbe'
'G\"unter Adam'

_publ_section_title
;
 Synthesis and crystal structure of [26,27-2H6] 24-epi-cathasterone
;
_journal_issue 17
_journal_name_full 'J. Chem. Soc., Perkin Trans. 1'
_journal_page_first 2022
_journal_page_last 2027
_journal_paper_doi 10.1039/b203323b
_journal_year 2002
_chemical_formula_moiety 'C28 H42 D6 O3, H2 O'
_chemical_formula_sum 'C28 H44 D6 O4'
_chemical_formula_weight 456.72
_chemical_name_common '[26,27 ^2^H~6~] 24-epicathasteron'
_chemical_name_systematic
;  
[26,27-^2^H~6~] (22S,24S)-3\b,22-dihydroxy-5\a-ergostan-6-one 
;
_space_group_IT_number 1
_symmetry_cell_setting triclinic
_symmetry_space_group_name_Hall 'P 1'
_symmetry_space_group_name_H-M 'P 1'
_atom_sites_solution_hydrogens geom
_atom_sites_solution_primary direct
_atom_sites_solution_secondary difmap
_audit_creation_method SHELXL-97
_cell_angle_alpha 62.376(11)
_cell_angle_beta 77.377(19)
_cell_angle_gamma 79.801(12)
_cell_formula_units_Z 2
_cell_length_a 7.4742(10)
_cell_length_b 14.290(3)
_cell_length_c 14.776(3)
_cell_measurement_reflns_used 80
_cell_measurement_temperature 293(2)
_cell_measurement_theta_max 16.05
_cell_measurement_theta_min 5.0
_cell_volume 1359.2(5)
_computing_cell_refinement 'STADI4 (STOE, 1996)'
_computing_data_collection 'STADI4 (STOE, 1996)'
_computing_data_reduction 'X-RED  (STOE, 1996)'
_computing_molecular_graphics 'Siemens XP/PC'
_computing_publication_material 'SHELXL-97 (Sheldrick, 1997)'
_computing_structure_refinement 'SHELXL-97 (Sheldrick, 1997)'
_computing_structure_solution 'SHELXS-97 (Sheldrick, 1990)'
_diffrn_ambient_temperature 293(2)
_diffrn_measured_fraction_theta_full 0.999
_diffrn_measured_fraction_theta_max 0.999
_diffrn_measurement_device 'STOE STADI4 4-circle-diffractometer'
_diffrn_measurement_method
; 
Scan width (omega) = 1.02 - 1.17, scan ratio 2theta:omega = 1.00 
I(Net) and sigma(I) calculated according to Blessing (1987) 
;
_diffrn_radiation_collimation '0.5 mm'
_diffrn_radiation_detector 'NaI(Tl) scintillation counter'
_diffrn_radiation_monochromator 'planar graphite'
_diffrn_radiation_polarisn_norm 90
_diffrn_radiation_source 'fine-focus sealed tube'
_diffrn_radiation_type 'Mo K\a'
_diffrn_radiation_wavelength 0.71073
_diffrn_reflns_av_R_equivalents 0.1791
_diffrn_reflns_av_sigmaI/netI 0.2657
_diffrn_reflns_limit_h_max 9
_diffrn_reflns_limit_h_min -9
_diffrn_reflns_limit_k_max 17
_diffrn_reflns_limit_k_min -17
_diffrn_reflns_limit_l_max 18
_diffrn_reflns_limit_l_min -18
_diffrn_reflns_number 10882
_diffrn_reflns_theta_full 26.03
_diffrn_reflns_theta_max 26.00
_diffrn_reflns_theta_min 1.57
_diffrn_standards_decay_% 8.2
_diffrn_standards_interval_time 60
_diffrn_standards_number 3
_exptl_absorpt_coefficient_mu 0.071
_exptl_absorpt_correction_type none
_exptl_crystal_colour colourless
_exptl_crystal_density_diffrn 1.116
_exptl_crystal_density_method 'not measured'
_exptl_crystal_description irregular
_exptl_crystal_F_000 500
_exptl_crystal_size_max 0.27
_exptl_crystal_size_mid 0.18
_exptl_crystal_size_min 0.07
_refine_diff_density_max 0.201
_refine_diff_density_min -0.230
_refine_diff_density_rms 0.039
_refine_ls_abs_structure_details 'Flack H D (1983), Acta Cryst. A39, 876-881'
_refine_ls_abs_structure_Flack -5(3)
_refine_ls_extinction_coef 0.0138(11)
_refine_ls_extinction_expression Fc^*^=kFc[1+0.001xFc^2^\l^3^/sin(2\q)]^-1/4^
_refine_ls_extinction_method SHELXL
_refine_ls_goodness_of_fit_ref 1.018
_refine_ls_hydrogen_treatment mixed
_refine_ls_matrix_type full
_refine_ls_number_parameters 586
_refine_ls_number_reflns 5359
_refine_ls_number_restraints 3
_refine_ls_restrained_S_all 1.017
_refine_ls_R_factor_all 0.2502
_refine_ls_R_factor_gt 0.0723
_refine_ls_shift/su_max 0.000
_refine_ls_shift/su_mean 0.000
_refine_ls_structure_factor_coef Fsqd
_refine_ls_weighting_details 'w=1/[\s^2^(Fo^2^)+(0.0302P)^2^+0.0000P] where P=(Fo^2^+2Fc^2^)/3'
_refine_ls_weighting_scheme calc
_refine_ls_wR_factor_gt 0.0985
_refine_ls_wR_factor_ref 0.1521
_reflns_limit_h_max 9
_reflns_limit_h_min -8
_reflns_limit_k_max 17
_reflns_limit_k_min -15
_reflns_limit_l_max 18
_reflns_limit_l_min 0
_reflns_number_gt 1912
_reflns_number_total 5359
_reflns_threshold_expression >2sigma(I)
_cod_data_source_file b203323b.txt
_cod_data_source_block k383
_cod_depositor_comments
;
The following automatic conversions were performed:

'_refine_ls_weighting_scheme' value 'calc
w=1/[\s^2^(Fo^2^)+(0.0302P)^2^+0.0000P] where P=(Fo^2^+2Fc^2^)/3' was
changed to 'calc'. New tag '_refine_ls_weighting_details' was
created. The value of the new tag was set to
'w=1/[\s^2^(Fo^2^)+(0.0302P)^2^+0.0000P] where P=(Fo^2^+2Fc^2^)/3'.

Automatic conversion script
Id: cif_fix_values 3143 2015-03-26 13:38:13Z robertas 
;
_cod_original_cell_volume 1359.2(4)
_cod_database_code 7204429

loop_
_symmetry_equiv_pos_as_xyz
'x, y, z'

loop_
_atom_site_label
_atom_site_type_symbol
_atom_site_fract_x
_atom_site_fract_y
_atom_site_fract_z
_atom_site_U_iso_or_equiv
_atom_site_adp_type
_atom_site_occupancy
_atom_site_calc_flag
_atom_site_refinement_flags
_atom_site_disorder_assembly
_atom_site_disorder_group
C1A C 0.6222(12) 0.7589(7) 0.5545(8) 0.063(3) Uani 1 d . . .
H1A1 H 0.5606 0.7579 0.6199 0.076 Uiso 1 calc R . .
H1A2 H 0.5434 0.7294 0.5319 0.076 Uiso 1 calc R . .
C2A C 0.6482(13) 0.8753(7) 0.4736(8) 0.062(3) Uani 1 d . . .
H2A1 H 0.6978 0.8776 0.4063 0.074 Uiso 1 calc R . .
H2A2 H 0.5297 0.9166 0.4688 0.074 Uiso 1 calc R . .
C3A C 0.7755(12) 0.9231(7) 0.5026(7) 0.052(3) Uani 1 d . . .
H3A H 0.7223 0.9209 0.5703 0.062 Uiso 1 calc R . .
C4A C 0.9593(12) 0.8597(8) 0.5120(8) 0.054(3) Uani 1 d . . .
H4A1 H 1.0409 0.8908 0.5312 0.065 Uiso 1 calc R . .
H4A2 H 1.0147 0.8598 0.4461 0.065 Uiso 1 calc R . .
C5A C 0.9317(12) 0.7456(7) 0.5949(7) 0.050(3) Uani 1 d . . .
H5A H 0.8757 0.7486 0.6600 0.060 Uiso 1 calc R . .
C6A C 1.1097(15) 0.6756(8) 0.6127(10) 0.098(5) Uani 1 d . . .
C7A C 1.0919(13) 0.5682(7) 0.7023(8) 0.087(4) Uani 1 d . . .
H7A1 H 1.0525 0.5754 0.7660 0.104 Uiso 1 calc R . .
H7A2 H 1.2107 0.5272 0.7064 0.104 Uiso 1 calc R . .
C8A C 0.9516(12) 0.5097(7) 0.6901(8) 0.051(3) Uani 1 d . . .
H8A H 1.0029 0.4917 0.6326 0.061 Uiso 1 calc R . .
C9A C 0.7731(11) 0.5803(7) 0.6664(7) 0.041(3) Uani 1 d . . .
H9A H 0.7256 0.5955 0.7260 0.049 Uiso 1 calc R . .
C10A C 0.8030(11) 0.6894(6) 0.5710(7) 0.037(2) Uani 1 d . . .
C11A C 0.6300(12) 0.5189(7) 0.6622(8) 0.061(3) Uani 1 d . . .
H11A H 0.6688 0.5056 0.6018 0.073 Uiso 1 calc R . .
H11B H 0.5139 0.5626 0.6538 0.073 Uiso 1 calc R . .
C12A C 0.5983(12) 0.4109(7) 0.7600(7) 0.053(3) Uani 1 d . . .
H12A H 0.5423 0.4244 0.8190 0.063 Uiso 1 calc R . .
H12B H 0.5132 0.3743 0.7493 0.063 Uiso 1 calc R . .
C13A C 0.7757(12) 0.3398(7) 0.7838(8) 0.044(3) Uani 1 d . . .
C14A C 0.9105(12) 0.4080(7) 0.7881(8) 0.050(3) Uani 1 d . . .
H14A H 0.8524 0.4292 0.8428 0.060 Uiso 1 calc R . .
C15A C 1.0760(11) 0.3270(7) 0.8289(7) 0.067(3) Uani 1 d . . .
H15A H 1.1430 0.3495 0.8636 0.081 Uiso 1 calc R . .
H15B H 1.1597 0.3172 0.7731 0.081 Uiso 1 calc R . .
C16A C 0.9825(12) 0.2233(7) 0.9063(8) 0.064(3) Uani 1 d . . .
H16A H 1.0393 0.1648 0.8907 0.077 Uiso 1 calc R . .
H16B H 0.9950 0.2052 0.9766 0.077 Uiso 1 calc R . .
C17A C 0.7756(11) 0.2454(7) 0.8936(6) 0.045(2) Uani 1 d . . .
H17A H 0.7104 0.2720 0.9434 0.054 Uiso 1 calc R . .
C18A C 0.8469(13) 0.3018(7) 0.7019(7) 0.070(3) Uani 1 d . . .
H18A H 0.8635 0.3618 0.6352 0.104 Uiso 1 calc R . .
H18B H 0.7600 0.2590 0.7031 0.104 Uiso 1 calc R . .
H18C H 0.9626 0.2604 0.7152 0.104 Uiso 1 calc R . .
C19A C 0.8856(14) 0.6757(7) 0.4728(8) 0.079(4) Uani 1 d . . .
H19A H 0.9886 0.6231 0.4865 0.118 Uiso 1 calc R . .
H19B H 0.9259 0.7420 0.4185 0.118 Uiso 1 calc R . .
H19C H 0.7941 0.6536 0.4520 0.118 Uiso 1 calc R . .
C20A C 0.6928(12) 0.1426(7) 0.9212(7) 0.044(3) Uani 1 d . . .
H20A H 0.7667 0.1111 0.8771 0.053 Uiso 1 calc R . .
C21A C 0.4908(11) 0.1613(7) 0.9017(6) 0.055(3) Uani 1 d . . .
H21A H 0.4144 0.1902 0.9456 0.083 Uiso 1 calc R . .
H21B H 0.4487 0.0951 0.9169 0.083 Uiso 1 calc R . .
H21C H 0.4845 0.2100 0.8307 0.083 Uiso 1 calc R . .
C22A C 0.7069(12) 0.0629(7) 1.0346(7) 0.047(3) Uani 1 d . . .
H22A H 0.8378 0.0463 1.0411 0.056 Uiso 1 calc R . .
C23A C 0.6250(13) -0.0407(7) 1.0716(8) 0.062(3) Uani 1 d . . .
H23A H 0.6693 -0.0676 1.0206 0.074 Uiso 1 calc R . .
H23B H 0.4923 -0.0270 1.0759 0.074 Uiso 1 calc R . .
C24A C 0.6707(13) -0.1278(8) 1.1785(8) 0.059(3) Uani 1 d . . .
H24A H 0.6755 -0.0918 1.2204 0.071 Uiso 1 calc R . .
C25A C 0.5200(17) -0.2062(9) 1.2375(9) 0.086(4) Uani 1 d . . .
H25A H 0.5656 -0.2619 1.2998 0.103 Uiso 1 calc R . .
C26A C 0.3467(17) -0.1521(11) 1.2731(10) 0.141(6) Uani 1 d . . .
D26A D 0.2729(17) -0.1190(11) 1.2188(10) 0.211 Uiso 1 d R . .
D26B D 0.2787(17) -0.2033(11) 1.3338(10) 0.211 Uiso 1 d R . .
D26C D 0.3776(17) -0.0992(11) 1.2885(10) 0.211 Uiso 1 d R . .
C27A C 0.482(2) -0.2596(10) 1.1786(10) 0.155(7) Uani 1 d . . .
D27A D 0.549(2) -0.3282(10) 1.1974(10) 0.232 Uiso 1 d R . .
D27B D 0.352(2) -0.2672(10) 1.1941(10) 0.232 Uiso 1 d R . .
D27C D 0.515(2) -0.2159(10) 1.1059(10) 0.232 Uiso 1 d R . .
C28A C 0.8621(16) -0.1833(10) 1.1647(9) 0.131(6) Uani 1 d . . .
H28A H 0.9530 -0.1337 1.1405 0.196 Uiso 1 calc R . .
H28B H 0.8683 -0.2101 1.1152 0.196 Uiso 1 calc R . .
H28C H 0.8853 -0.2410 1.2298 0.196 Uiso 1 calc R . .
O1A O 1.2514(10) 0.7042(7) 0.5544(9) 0.200(7) Uani 1 d . . .
O2A O 0.7984(8) 1.0326(5) 0.4290(5) 0.060(2) Uani 1 d . . .
H2AO H 0.7030 1.0693 0.4346 0.089 Uiso 1 calc R . .
O3A O 0.6210(8) 0.1107(5) 1.1024(5) 0.0557(18) Uani 1 d . . .
H3AO H 0.6930 0.1040 1.1401 0.084 Uiso 1 calc R . .
C1B C 0.1148(13) 0.4686(7) 1.0049(8) 0.059(3) Uani 1 d . . .
H1B1 H 0.1642 0.4703 0.9378 0.071 Uiso 1 calc R . .
H1B2 H -0.0056 0.5077 1.0000 0.071 Uiso 1 calc R . .
C2B C 0.0907(13) 0.3518(7) 1.0851(8) 0.067(3) Uani 1 d . . .
H2B1 H 0.0312 0.3487 1.1516 0.080 Uiso 1 calc R . .
H2B2 H 0.0140 0.3208 1.0628 0.080 Uiso 1 calc R . .
C3B C 0.2781(13) 0.2910(8) 1.0946(8) 0.061(3) Uani 1 d . . .
H3B H 0.3348 0.2941 1.0270 0.073 Uiso 1 calc R . .
C4B C 0.4023(13) 0.3397(8) 1.1281(8) 0.062(3) Uani 1 d . . .
H4B1 H 0.3476 0.3385 1.1945 0.074 Uiso 1 calc R . .
H4B2 H 0.5216 0.2994 1.1350 0.074 Uiso 1 calc R . .
C5B C 0.4244(12) 0.4528(7) 1.0469(7) 0.049(3) Uani 1 d . . .
H5B H 0.4754 0.4491 0.9815 0.058 Uiso 1 calc R . .
C6B C 0.5600(13) 0.5068(7) 1.0649(7) 0.058(3) Uani 1 d . . .
C7B C 0.6016(12) 0.6159(7) 0.9792(7) 0.062(3) Uani 1 d . . .
H7B1 H 0.6726 0.6090 0.9189 0.075 Uiso 1 calc R . .
H7B2 H 0.6752 0.6483 1.0017 0.075 Uiso 1 calc R . .
C8B C 0.4229(12) 0.6881(7) 0.9496(7) 0.046(3) Uani 1 d . . .
H8B H 0.3662 0.7074 1.0057 0.055 Uiso 1 calc R . .
C9B C 0.2832(12) 0.6329(7) 0.9320(7) 0.043(3) Uani 1 d . . .
H9B H 0.3440 0.6151 0.8754 0.052 Uiso 1 calc R . .
C10B C 0.2404(13) 0.5256(7) 1.0287(8) 0.050(3) Uani 1 d . . .
C11B C 0.1173(12) 0.7082(7) 0.8950(7) 0.053(3) Uani 1 d . . .
H11C H 0.0494 0.7244 0.9507 0.064 Uiso 1 calc R . .
H11D H 0.0375 0.6732 0.8789 0.064 Uiso 1 calc R . .
C12B C 0.1657(13) 0.8139(7) 0.7979(8) 0.058(3) Uani 1 d . . .
H12C H 0.2200 0.7990 0.7395 0.069 Uiso 1 calc R . .
H12D H 0.0537 0.8601 0.7810 0.069 Uiso 1 calc R . .
C13B C 0.2989(13) 0.8705(7) 0.8156(7) 0.044(3) Uani 1 d . . .
C14B C 0.4664(11) 0.7899(7) 0.8502(7) 0.047(3) Uani 1 d . . .
H14B H 0.5145 0.7681 0.7950 0.057 Uiso 1 calc R . .
C15B C 0.6090(13) 0.8568(7) 0.8473(7) 0.070(3) Uani 1 d . . .
H15C H 0.7331 0.8248 0.8379 0.084 Uiso 1 calc R . .
H15D H 0.5884 0.8649 0.9105 0.084 Uiso 1 calc R . .
C16B C 0.5777(12) 0.9643(7) 0.7537(7) 0.058(3) Uani 1 d . . .
H16C H 0.6811 0.9753 0.6982 0.070 Uiso 1 calc R . .
H16D H 0.5635 1.0218 0.7730 0.070 Uiso 1 calc R . .
C17B C 0.3972(11) 0.9599(7) 0.7184(7) 0.049(3) Uani 1 d . . .
H17B H 0.4360 0.9329 0.6664 0.059 Uiso 1 calc R . .
C18B C 0.2073(14) 0.9127(7) 0.8971(7) 0.069(3) Uani 1 d . . .
H18D H 0.0993 0.9589 0.8748 0.103 Uiso 1 calc R . .
H18E H 0.2929 0.9511 0.9038 0.103 Uiso 1 calc R . .
H18F H 0.1735 0.8539 0.9627 0.103 Uiso 1 calc R . .
C19B C 0.1512(14) 0.5413(8) 1.1255(8) 0.074(4) Uani 1 d . . .
H19D H 0.0346 0.5821 1.1142 0.111 Uiso 1 calc R . .
H19E H 0.2303 0.5781 1.1388 0.111 Uiso 1 calc R . .
H19F H 0.1332 0.4734 1.1838 0.111 Uiso 1 calc R . .
C20B C 0.2975(12) 1.0693(7) 0.6647(7) 0.050(3) Uani 1 d . . .
H20B H 0.2736 1.1006 0.7133 0.060 Uiso 1 calc R . .
C21B C 0.1104(11) 1.0666(7) 0.6403(7) 0.063(3) Uani 1 d . . .
H21D H 0.0241 1.0406 0.7032 0.094 Uiso 1 calc R . .
H21E H 0.1228 1.0207 0.6078 0.094 Uiso 1 calc R . .
H21F H 0.0670 1.1369 0.5945 0.094 Uiso 1 calc R . .
C22B C 0.4226(14) 1.1417(8) 0.5686(8) 0.058(3) Uani 1 d . . .
H22B H 0.5438 1.1330 0.5881 0.070 Uiso 1 calc R . .
C23B C 0.3559(14) 1.2583(7) 0.5286(8) 0.065(3) Uani 1 d . . .
H23C H 0.2282 1.2665 0.5199 0.077 Uiso 1 calc R . .
H23D H 0.3596 1.2806 0.5809 0.077 Uiso 1 calc R . .
C24B C 0.4613(14) 1.3319(8) 0.4283(8) 0.061(3) Uani 1 d . . .
H24B H 0.4415 1.3141 0.3749 0.073 Uiso 1 calc R . .
C25B C 0.3927(17) 1.4498(8) 0.3947(8) 0.081(3) Uani 1 d . . .
H25B H 0.4548 1.4902 0.3241 0.098 Uiso 1 calc R . .
C26B C 0.1815(18) 1.4672(8) 0.3920(8) 0.101(4) Uani 1 d . . .
D26D D 0.1449(18) 1.5417(8) 0.3668(8) 0.152 Uiso 1 d R . .
D26E D 0.1510(18) 1.4420(8) 0.3477(8) 0.152 Uiso 1 d R . .
D26F D 0.1182(18) 1.4299(8) 0.4609(8) 0.152 Uiso 1 d R . .
C27B C 0.4294(19) 1.4956(9) 0.4603(9) 0.126(5) Uani 1 d . . .
D27D D 0.3896(19) 1.4512(9) 0.5321(9) 0.189 Uiso 1 d R . .
D27E D 0.5588(19) 1.5026(9) 0.4491(9) 0.189 Uiso 1 d R . .
D27F D 0.3629(19) 1.5644(9) 0.4406(9) 0.189 Uiso 1 d R . .
C28B C 0.6693(15) 1.3171(9) 0.4283(9) 0.115(5) Uani 1 d . . .
H28D H 0.7185 1.2514 0.4259 0.173 Uiso 1 calc R . .
H28E H 0.6931 1.3159 0.4901 0.173 Uiso 1 calc R . .
H28F H 0.7265 1.3747 0.3689 0.173 Uiso 1 calc R . .
O1B O 0.6331(10) 0.4664(5) 1.1421(5) 0.088(2) Uani 1 d . . .
O2B O 0.2566(8) 0.1814(5) 1.1676(5) 0.064(2) Uani 1 d . . .
H2BO H 0.3523 0.1451 1.1615 0.096 Uiso 1 calc R . .
O3B O 0.4465(8) 1.1078(5) 0.4875(5) 0.0582(19) Uani 1 d . . .
H3BO H 0.3458 1.1107 0.4723 0.087 Uiso 1 calc R . .
O1W O 0.8958(10) 1.0901(6) 0.2119(5) 0.099(3) Uani 1 d . . .
H1W1 H 0.8739 1.0561 0.2861 0.149 Uiso 1 d R . .
H2W1 H 1.0134 1.1175 0.1941 0.149 Uiso 1 d R . .
O2W O 0.1527(10) 1.1411(6) 0.3810(6) 0.095(3) Uani 1 d . . .
H1W2 H 0.2052 1.1312 0.3203 0.142 Uiso 1 d R . .
H2W2 H 0.0486 1.0996 0.4107 0.142 Uiso 1 d R . .

loop_
_atom_site_aniso_label
_atom_site_aniso_U_11
_atom_site_aniso_U_22
_atom_site_aniso_U_33
_atom_site_aniso_U_23
_atom_site_aniso_U_13
_atom_site_aniso_U_12
C1A 0.046(6) 0.041(7) 0.089(9) -0.008(6) -0.024(6) -0.015(5)
C2A 0.044(6) 0.045(7) 0.086(9) -0.016(7) -0.025(6) -0.001(5)
C3A 0.058(7) 0.042(7) 0.050(7) -0.021(6) 0.010(5) -0.010(5)
C4A 0.041(7) 0.048(7) 0.067(8) -0.015(6) -0.015(6) -0.006(5)
C5A 0.047(7) 0.058(8) 0.043(7) -0.014(6) -0.015(5) -0.012(6)
C6A 0.053(8) 0.050(8) 0.160(13) 0.004(8) -0.051(8) -0.029(6)
C7A 0.050(7) 0.058(7) 0.127(10) -0.001(7) -0.052(7) -0.013(6)
C8A 0.034(6) 0.051(7) 0.057(7) -0.012(6) -0.009(5) -0.008(5)
C9A 0.029(6) 0.048(7) 0.040(6) -0.017(6) -0.003(5) -0.002(5)
C10A 0.029(6) 0.030(6) 0.052(7) -0.017(6) -0.004(5) -0.009(5)
C11A 0.036(6) 0.059(8) 0.078(8) -0.015(7) -0.024(6) -0.006(5)
C12A 0.047(7) 0.039(6) 0.062(7) -0.011(6) -0.008(5) -0.012(5)
C13A 0.032(6) 0.047(7) 0.053(7) -0.023(6) -0.011(5) 0.000(5)
C14A 0.032(6) 0.051(7) 0.067(7) -0.021(6) -0.018(5) -0.001(5)
C15A 0.038(6) 0.067(8) 0.086(8) -0.015(6) -0.032(6) -0.006(5)
C16A 0.052(7) 0.053(7) 0.072(7) -0.005(6) -0.034(6) -0.005(5)
C17A 0.041(6) 0.050(6) 0.043(6) -0.019(5) 0.000(5) -0.013(5)
C18A 0.076(8) 0.055(7) 0.060(8) -0.006(6) -0.008(6) -0.022(6)
C19A 0.100(9) 0.055(8) 0.070(9) -0.026(7) 0.004(7) -0.009(7)
C20A 0.050(6) 0.046(6) 0.037(6) -0.017(5) -0.007(5) -0.008(5)
C21A 0.059(6) 0.051(6) 0.049(6) -0.010(5) -0.015(5) -0.015(5)
C22A 0.050(6) 0.057(7) 0.043(6) -0.032(5) -0.009(5) 0.003(5)
C23A 0.070(7) 0.049(7) 0.055(7) -0.007(6) -0.010(6) -0.025(6)
C24A 0.060(7) 0.059(7) 0.048(7) -0.018(6) -0.001(5) -0.007(6)
C25A 0.109(10) 0.071(8) 0.059(7) -0.011(7) 0.002(7) -0.034(8)
C26A 0.094(11) 0.178(15) 0.123(12) -0.047(11) 0.028(9) -0.060(10)
C27A 0.28(2) 0.105(11) 0.103(11) -0.029(9) -0.032(12) -0.119(13)
C28A 0.100(11) 0.124(12) 0.089(10) -0.012(9) 0.001(8) 0.055(9)
O1A 0.043(5) 0.093(7) 0.316(15) 0.052(8) -0.057(7) -0.024(5)
O2A 0.061(5) 0.043(5) 0.066(5) -0.023(4) 0.005(4) -0.004(3)
O3A 0.069(4) 0.056(4) 0.050(4) -0.025(4) -0.017(4) -0.009(3)
C1B 0.051(7) 0.037(7) 0.078(8) -0.013(6) -0.022(6) -0.002(5)
C2B 0.057(8) 0.052(8) 0.080(9) -0.018(7) -0.011(6) -0.010(6)
C3B 0.070(8) 0.050(8) 0.052(7) -0.010(6) -0.007(6) -0.019(6)
C4B 0.050(7) 0.061(8) 0.063(8) -0.021(7) -0.004(6) -0.002(6)
C5B 0.054(7) 0.049(7) 0.046(7) -0.019(6) -0.017(5) -0.006(6)
C6B 0.054(7) 0.050(7) 0.047(7) -0.004(6) -0.011(6) 0.004(5)
C7B 0.045(6) 0.066(7) 0.068(7) -0.018(6) -0.014(5) -0.014(6)
C8B 0.044(6) 0.044(7) 0.043(6) -0.015(5) -0.001(5) -0.008(5)
C9B 0.045(6) 0.039(7) 0.038(7) -0.012(5) -0.002(5) -0.010(5)
C10B 0.051(7) 0.050(7) 0.052(7) -0.023(6) -0.011(6) -0.006(6)
C11B 0.038(6) 0.049(7) 0.066(8) -0.018(6) -0.010(5) -0.005(5)
C12B 0.051(6) 0.043(7) 0.065(7) -0.008(6) -0.014(6) -0.009(5)
C13B 0.050(7) 0.036(6) 0.042(7) -0.015(5) -0.002(5) -0.010(5)
C14B 0.042(7) 0.049(7) 0.051(7) -0.021(6) -0.004(5) -0.011(5)
C15B 0.074(8) 0.059(7) 0.065(7) -0.011(6) -0.010(6) -0.029(6)
C16B 0.053(7) 0.057(7) 0.062(7) -0.021(6) -0.004(5) -0.018(5)
C17B 0.042(6) 0.047(6) 0.055(6) -0.020(5) 0.004(5) -0.018(5)
C18B 0.089(8) 0.062(8) 0.049(7) -0.029(6) 0.008(6) 0.000(6)
C19B 0.076(8) 0.067(8) 0.054(8) -0.019(7) 0.021(6) -0.007(6)
C20B 0.058(7) 0.041(6) 0.052(7) -0.022(5) -0.003(5) -0.009(5)
C21B 0.048(6) 0.058(7) 0.072(7) -0.019(6) -0.011(5) -0.006(5)
C22B 0.056(7) 0.047(7) 0.059(7) -0.015(6) -0.003(5) -0.009(5)
C23B 0.081(8) 0.037(7) 0.062(7) -0.018(6) 0.006(6) -0.005(6)
C24B 0.083(8) 0.047(7) 0.055(7) -0.025(6) -0.004(6) -0.014(6)
C25B 0.118(11) 0.057(8) 0.054(7) -0.019(6) 0.007(7) -0.015(7)
C26B 0.142(12) 0.070(9) 0.068(8) -0.016(7) -0.025(8) 0.017(8)
C27B 0.226(17) 0.081(9) 0.090(10) -0.050(8) -0.016(10) -0.036(10)
C28B 0.093(10) 0.089(10) 0.119(11) -0.007(8) 0.002(9) -0.036(8)
O1B 0.096(6) 0.073(5) 0.077(5) -0.002(4) -0.042(5) -0.023(4)
O2B 0.055(4) 0.048(5) 0.070(5) -0.011(4) -0.006(4) -0.006(4)
O3B 0.049(4) 0.057(5) 0.070(5) -0.033(4) -0.003(4) -0.002(3)
O1W 0.099(6) 0.133(7) 0.069(5) -0.026(5) -0.025(5) -0.056(5)
O2W 0.084(6) 0.134(7) 0.071(6) -0.045(5) -0.003(4) -0.037(5)

loop_
_atom_type_symbol
_atom_type_description
_atom_type_scat_dispersion_real
_atom_type_scat_dispersion_imag
_atom_type_scat_source
C C 0.0033 0.0016 'International Tables Vol C Tables 4.2.6.8 and 6.1.1.4'
D D 0.0000 0.0000 'International Tables Vol C Tables 4.2.6.8 and 6.1.1.4'
H H 0.0000 0.0000 'International Tables Vol C Tables 4.2.6.8 and 6.1.1.4'
O O 0.0106 0.0060 'International Tables Vol C Tables 4.2.6.8 and 6.1.1.4'

loop_
_geom_angle_atom_site_label_1
_geom_angle_atom_site_label_2
_geom_angle_atom_site_label_3
_geom_angle
_geom_angle_site_symmetry_1
_geom_angle_site_symmetry_3
_geom_angle_publ_flag
C10A C1A C2A 113.0(7) . . ?
C10A C1A H1A1 109.0 . . ?
C2A C1A H1A1 109.0 . . ?
C10A C1A H1A2 109.0 . . ?
C2A C1A H1A2 109.0 . . ?
H1A1 C1A H1A2 107.8 . . ?
C3A C2A C1A 111.1(8) . . ?
C3A C2A H2A1 109.4 . . ?
C1A C2A H2A1 109.4 . . ?
C3A C2A H2A2 109.4 . . ?
C1A C2A H2A2 109.4 . . ?
H2A1 C2A H2A2 108.0 . . ?
O2A C3A C2A 111.8(8) . . ?
O2A C3A C4A 110.0(7) . . ?
C2A C3A C4A 110.4(8) . . ?
O2A C3A H3A 108.1 . . ?
C2A C3A H3A 108.1 . . ?
C4A C3A H3A 108.1 . . ?
C3A C4A C5A 108.8(7) . . ?
C3A C4A H4A1 109.9 . . ?
C5A C4A H4A1 109.9 . . ?
C3A C4A H4A2 109.9 . . ?
C5A C4A H4A2 109.9 . . ?
H4A1 C4A H4A2 108.3 . . ?
C6A C5A C4A 113.0(8) . . ?
C6A C5A C10A 107.1(8) . . ?
C4A C5A C10A 113.7(7) . . ?
C6A C5A H5A 107.6 . . ?
C4A C5A H5A 107.6 . . ?
C10A C5A H5A 107.6 . . ?
O1A C6A C7A 124.0(11) . . ?
O1A C6A C5A 121.1(10) . . ?
C7A C6A C5A 114.7(10) . . ?
C6A C7A C8A 110.5(8) . . ?
C6A C7A H7A1 109.6 . . ?
C8A C7A H7A1 109.6 . . ?
C6A C7A H7A2 109.6 . . ?
C8A C7A H7A2 109.6 . . ?
H7A1 C7A H7A2 108.1 . . ?
C14A C8A C9A 109.2(8) . . ?
C14A C8A C7A 110.8(8) . . ?
C9A C8A C7A 110.3(8) . . ?
C14A C8A H8A 108.8 . . ?
C9A C8A H8A 108.8 . . ?
C7A C8A H8A 108.8 . . ?
C8A C9A C11A 109.9(8) . . ?
C8A C9A C10A 112.9(7) . . ?
C11A C9A C10A 114.7(7) . . ?
C8A C9A H9A 106.2 . . ?
C11A C9A H9A 106.2 . . ?
C10A C9A H9A 106.2 . . ?
C1A C10A C19A 109.3(8) . . ?
C1A C10A C5A 107.3(7) . . ?
C19A C10A C5A 111.0(8) . . ?
C1A C10A C9A 110.7(7) . . ?
C19A C10A C9A 111.1(7) . . ?
C5A C10A C9A 107.4(7) . . ?
C9A C11A C12A 114.0(8) . . ?
C9A C11A H11A 108.8 . . ?
C12A C11A H11A 108.8 . . ?
C9A C11A H11B 108.8 . . ?
C12A C11A H11B 108.8 . . ?
H11A C11A H11B 107.7 . . ?
C13A C12A C11A 112.6(7) . . ?
C13A C12A H12A 109.1 . . ?
C11A C12A H12A 109.1 . . ?
C13A C12A H12B 109.1 . . ?
C11A C12A H12B 109.1 . . ?
H12A C12A H12B 107.8 . . ?
C18A C13A C12A 109.9(8) . . ?
C18A C13A C14A 112.6(8) . . ?
C12A C13A C14A 105.8(7) . . ?
C18A C13A C17A 110.5(8) . . ?
C12A C13A C17A 118.0(8) . . ?
C14A C13A C17A 99.6(7) . . ?
C8A C14A C13A 115.6(8) . . ?
C8A C14A C15A 117.5(8) . . ?
C13A C14A C15A 103.2(7) . . ?
C8A C14A H14A 106.6 . . ?
C13A C14A H14A 106.6 . . ?
C15A C14A H14A 106.6 . . ?
C14A C15A C16A 103.1(6) . . ?
C14A C15A H15A 111.1 . . ?
C16A C15A H15A 111.1 . . ?
C14A C15A H15B 111.1 . . ?
C16A C15A H15B 111.1 . . ?
H15A C15A H15B 109.1 . . ?
C17A C16A C15A 106.9(7) . . ?
C17A C16A H16A 110.4 . . ?
C15A C16A H16A 110.4 . . ?
C17A C16A H16B 110.4 . . ?
C15A C16A H16B 110.4 . . ?
H16A C16A H16B 108.6 . . ?
C20A C17A C13A 120.4(7) . . ?
C20A C17A C16A 111.1(7) . . ?
C13A C17A C16A 103.2(7) . . ?
C20A C17A H17A 107.2 . . ?
C13A C17A H17A 107.2 . . ?
C16A C17A H17A 107.2 . . ?
C13A C18A H18A 109.5 . . ?
C13A C18A H18B 109.5 . . ?
H18A C18A H18B 109.5 . . ?
C13A C18A H18C 109.5 . . ?
H18A C18A H18C 109.5 . . ?
H18B C18A H18C 109.5 . . ?
C10A C19A H19A 109.5 . . ?
C10A C19A H19B 109.5 . . ?
H19A C19A H19B 109.5 . . ?
C10A C19A H19C 109.5 . . ?
H19A C19A H19C 109.5 . . ?
H19B C19A H19C 109.5 . . ?
C17A C20A C22A 110.1(7) . . ?
C17A C20A C21A 113.2(7) . . ?
C22A C20A C21A 110.4(7) . . ?
C17A C20A H20A 107.7 . . ?
C22A C20A H20A 107.7 . . ?
C21A C20A H20A 107.7 . . ?
C20A C21A H21A 109.5 . . ?
C20A C21A H21B 109.5 . . ?
H21A C21A H21B 109.5 . . ?
C20A C21A H21C 109.5 . . ?
H21A C21A H21C 109.5 . . ?
H21B C21A H21C 109.5 . . ?
O3A C22A C23A 108.7(8) . . ?
O3A C22A C20A 110.1(7) . . ?
C23A C22A C20A 114.9(7) . . ?
O3A C22A H22A 107.6 . . ?
C23A C22A H22A 107.6 . . ?
C20A C22A H22A 107.6 . . ?
C22A C23A C24A 114.4(8) . . ?
C22A C23A H23A 108.7 . . ?
C24A C23A H23A 108.7 . . ?
C22A C23A H23B 108.7 . . ?
C24A C23A H23B 108.7 . . ?
H23A C23A H23B 107.6 . . ?
C28A C24A C25A 112.9(10) . . ?
C28A C24A C23A 109.8(9) . . ?
C25A C24A C23A 112.4(8) . . ?
C28A C24A H24A 107.1 . . ?
C25A C24A H24A 107.1 . . ?
C23A C24A H24A 107.1 . . ?
C27A C25A C26A 111.6(12) . . ?
C27A C25A C24A 113.7(10) . . ?
C26A C25A C24A 110.5(10) . . ?
C27A C25A H25A 106.8 . . ?
C26A C25A H25A 106.8 . . ?
C24A C25A H25A 106.8 . . ?
D26A C26A D26B 109.5 . . ?
D26A C26A D26C 109.5 . . ?
D26B C26A D26C 109.5 . . ?
D26A C26A C25A 108.7 . . ?
D26B C26A C25A 109.9 . . ?
D26C C26A C25A 109.8 . . ?
D27A C27A D27C 109.5 . . ?
D27A C27A D27B 109.5 . . ?
D27C C27A D27B 109.5 . . ?
D27A C27A C25A 111.8 . . ?
D27C C27A C25A 109.2 . . ?
D27B C27A C25A 107.4 . . ?
C24A C28A H28A 109.5 . . ?
C24A C28A H28B 109.5 . . ?
H28A C28A H28B 109.5 . . ?
C24A C28A H28C 109.5 . . ?
H28A C28A H28C 109.5 . . ?
H28B C28A H28C 109.5 . . ?
C3A O2A H2AO 109.5 . . ?
C22A O3A H3AO 109.5 . . ?
C10B C1B C2B 115.2(8) . . ?
C10B C1B H1B1 108.5 . . ?
C2B C1B H1B1 108.5 . . ?
C10B C1B H1B2 108.5 . . ?
C2B C1B H1B2 108.5 . . ?
H1B1 C1B H1B2 107.5 . . ?
C3B C2B C1B 108.7(8) . . ?
C3B C2B H2B1 110.0 . . ?
C1B C2B H2B1 110.0 . . ?
C3B C2B H2B2 110.0 . . ?
C1B C2B H2B2 110.0 . . ?
H2B1 C2B H2B2 108.3 . . ?
O2B C3B C2B 109.1(8) . . ?
O2B C3B C4B 111.0(8) . . ?
C2B C3B C4B 110.8(9) . . ?
O2B C3B H3B 108.6 . . ?
C2B C3B H3B 108.6 . . ?
C4B C3B H3B 108.6 . . ?
C5B C4B C3B 108.4(8) . . ?
C5B C4B H4B1 110.0 . . ?
C3B C4B H4B1 110.0 . . ?
C5B C4B H4B2 110.0 . . ?
C3B C4B H4B2 110.0 . . ?
H4B1 C4B H4B2 108.4 . . ?
C6B C5B C4B 113.8(8) . . ?
C6B C5B C10B 109.1(8) . . ?
C4B C5B C10B 114.6(8) . . ?
C6B C5B H5B 106.2 . . ?
C4B C5B H5B 106.2 . . ?
C10B C5B H5B 106.2 . . ?
O1B C6B C5B 123.1(8) . . ?
O1B C6B C7B 121.5(9) . . ?
C5B C6B C7B 115.3(8) . . ?
C6B C7B C8B 111.4(7) . . ?
C6B C7B H7B1 109.4 . . ?
C8B C7B H7B1 109.4 . . ?
C6B C7B H7B2 109.4 . . ?
C8B C7B H7B2 109.4 . . ?
H7B1 C7B H7B2 108.0 . . ?
C14B C8B C9B 108.2(7) . . ?
C14B C8B C7B 110.4(7) . . ?
C9B C8B C7B 112.2(7) . . ?
C14B C8B H8B 108.7 . . ?
C9B C8B H8B 108.7 . . ?
C7B C8B H8B 108.7 . . ?
C11B C9B C8B 110.9(7) . . ?
C11B C9B C10B 115.3(8) . . ?
C8B C9B C10B 110.7(7) . . ?
C11B C9B H9B 106.5 . . ?
C8B C9B H9B 106.5 . . ?
C10B C9B H9B 106.5 . . ?
C1B C10B C19B 110.3(9) . . ?
C1B C10B C9B 109.3(8) . . ?
C19B C10B C9B 112.1(8) . . ?
C1B C10B C5B 105.9(7) . . ?
C19B C10B C5B 110.9(8) . . ?
C9B C10B C5B 108.1(8) . . ?
C9B C11B C12B 113.7(8) . . ?
C9B C11B H11C 108.8 . . ?
C12B C11B H11C 108.8 . . ?
C9B C11B H11D 108.8 . . ?
C12B C11B H11D 108.8 . . ?
H11C C11B H11D 107.7 . . ?
C13B C12B C11B 111.8(8) . . ?
C13B C12B H12C 109.3 . . ?
C11B C12B H12C 109.3 . . ?
C13B C12B H12D 109.3 . . ?
C11B C12B H12D 109.3 . . ?
H12C C12B H12D 107.9 . . ?
C12B C13B C14B 106.4(7) . . ?
C12B C13B C17B 116.9(8) . . ?
C14B C13B C17B 99.5(7) . . ?
C12B C13B C18B 111.6(8) . . ?
C14B C13B C18B 112.1(8) . . ?
C17B C13B C18B 109.7(8) . . ?
C8B C14B C15B 117.9(8) . . ?
C8B C14B C13B 115.0(7) . . ?
C15B C14B C13B 103.8(7) . . ?
C8B C14B H14B 106.5 . . ?
C15B C14B H14B 106.5 . . ?
C13B C14B H14B 106.5 . . ?
C14B C15B C16B 103.8(7) . . ?
C14B C15B H15C 111.0 . . ?
C16B C15B H15C 111.0 . . ?
C14B C15B H15D 111.0 . . ?
C16B C15B H15D 111.0 . . ?
H15C C15B H15D 109.0 . . ?
C15B C16B C17B 106.4(7) . . ?
C15B C16B H16C 110.5 . . ?
C17B C16B H16C 110.5 . . ?
C15B C16B H16D 110.5 . . ?
C17B C16B H16D 110.5 . . ?
H16C C16B H16D 108.6 . . ?
C20B C17B C13B 121.0(8) . . ?
C20B C17B C16B 112.6(7) . . ?
C13B C17B C16B 103.4(7) . . ?
C20B C17B H17B 106.3 . . ?
C13B C17B H17B 106.3 . . ?
C16B C17B H17B 106.3 . . ?
C13B C18B H18D 109.5 . . ?
C13B C18B H18E 109.5 . . ?
H18D C18B H18E 109.5 . . ?
C13B C18B H18F 109.5 . . ?
H18D C18B H18F 109.5 . . ?
H18E C18B H18F 109.5 . . ?
C10B C19B H19D 109.5 . . ?
C10B C19B H19E 109.5 . . ?
H19D C19B H19E 109.5 . . ?
C10B C19B H19F 109.5 . . ?
H19D C19B H19F 109.5 . . ?
H19E C19B H19F 109.5 . . ?
C17B C20B C21B 113.8(7) . . ?
C17B C20B C22B 110.7(8) . . ?
C21B C20B C22B 112.1(8) . . ?
C17B C20B H20B 106.6 . . ?
C21B C20B H20B 106.6 . . ?
C22B C20B H20B 106.6 . . ?
C20B C21B H21D 109.5 . . ?
C20B C21B H21E 109.5 . . ?
H21D C21B H21E 109.5 . . ?
C20B C21B H21F 109.5 . . ?
H21D C21B H21F 109.5 . . ?
H21E C21B H21F 109.5 . . ?
O3B C22B C23B 110.7(8) . . ?
O3B C22B C20B 110.0(8) . . ?
C23B C22B C20B 113.7(8) . . ?
O3B C22B H22B 107.4 . . ?
C23B C22B H22B 107.4 . . ?
C20B C22B H22B 107.4 . . ?
C24B C23B C22B 116.1(8) . . ?
C24B C23B H23C 108.3 . . ?
C22B C23B H23C 108.3 . . ?
C24B C23B H23D 108.3 . . ?
C22B C23B H23D 108.3 . . ?
H23C C23B H23D 107.4 . . ?
C23B C24B C28B 113.1(9) . . ?
C23B C24B C25B 113.5(8) . . ?
C28B C24B C25B 109.6(9) . . ?
C23B C24B H24B 106.7 . . ?
C28B C24B H24B 106.7 . . ?
C25B C24B H24B 106.7 . . ?
C27B C25B C24B 115.0(10) . . ?
C27B C25B C26B 108.0(10) . . ?
C24B C25B C26B 110.5(9) . . ?
C27B C25B H25B 107.7 . . ?
C24B C25B H25B 107.7 . . ?
C26B C25B H25B 107.7 . . ?
D26E C26B D26F 109.5 . . ?
D26E C26B D26D 109.5 . . ?
D26F C26B D26D 109.5 . . ?
D26E C26B C25B 111.4 . . ?
D26F C26B C25B 108.8 . . ?
D26D C26B C25B 108.3 . . ?
D27D C27B D27F 109.5 . . ?
D27D C27B D27E 109.5 . . ?
D27F C27B D27E 109.5 . . ?
D27D C27B C25B 110.7 . . ?
D27F C27B C25B 108.2 . . ?
D27E C27B C25B 109.5 . . ?
C24B C28B H28D 109.5 . . ?
C24B C28B H28E 109.5 . . ?
H28D C28B H28E 109.5 . . ?
C24B C28B H28F 109.5 . . ?
H28D C28B H28F 109.5 . . ?
H28E C28B H28F 109.5 . . ?
C3B O2B H2BO 109.5 . . ?
C22B O3B H3BO 109.5 . . ?
H1W1 O1W H2W1 104.5 . . ?
H1W2 O2W H2W2 104.5 . . ?

loop_
_geom_bond_atom_site_label_1
_geom_bond_atom_site_label_2
_geom_bond_distance
_geom_bond_site_symmetry_2
_geom_bond_publ_flag
C1A C10A 1.521(11) . ?
C1A C2A 1.550(11) . ?
C1A H1A1 0.9700 . ?
C1A H1A2 0.9700 . ?
C2A C3A 1.494(11) . ?
C2A H2A1 0.9700 . ?
C2A H2A2 0.9700 . ?
C3A O2A 1.447(9) . ?
C3A C4A 1.501(11) . ?
C3A H3A 0.9800 . ?
C4A C5A 1.536(11) . ?
C4A H4A1 0.9700 . ?
C4A H4A2 0.9700 . ?
C5A C6A 1.509(13) . ?
C5A C10A 1.542(11) . ?
C5A H5A 0.9800 . ?
C6A O1A 1.208(13) . ?
C6A C7A 1.496(13) . ?
C7A C8A 1.538(12) . ?
C7A H7A1 0.9700 . ?
C7A H7A2 0.9700 . ?
C8A C14A 1.521(12) . ?
C8A C9A 1.523(11) . ?
C8A H8A 0.9800 . ?
C9A C11A 1.527(11) . ?
C9A C10A 1.555(11) . ?
C9A H9A 0.9800 . ?
C10A C19A 1.534(12) . ?
C11A C12A 1.562(10) . ?
C11A H11A 0.9700 . ?
C11A H11B 0.9700 . ?
C12A C13A 1.520(11) . ?
C12A H12A 0.9700 . ?
C12A H12B 0.9700 . ?
C13A C18A 1.506(13) . ?
C13A C14A 1.550(12) . ?
C13A C17A 1.557(12) . ?
C14A C15A 1.551(11) . ?
C14A H14A 0.9800 . ?
C15A C16A 1.561(11) . ?
C15A H15A 0.9700 . ?
C15A H15B 0.9700 . ?
C16A C17A 1.557(10) . ?
C16A H16A 0.9700 . ?
C16A H16B 0.9700 . ?
C17A C20A 1.536(11) . ?
C17A H17A 0.9800 . ?
C18A H18A 0.9600 . ?
C18A H18B 0.9600 . ?
C18A H18C 0.9600 . ?
C19A H19A 0.9600 . ?
C19A H19B 0.9600 . ?
C19A H19C 0.9600 . ?
C20A C22A 1.543(10) . ?
C20A C21A 1.552(10) . ?
C20A H20A 0.9800 . ?
C21A H21A 0.9600 . ?
C21A H21B 0.9600 . ?
C21A H21C 0.9600 . ?
C22A O3A 1.443(9) . ?
C22A C23A 1.513(11) . ?
C22A H22A 0.9800 . ?
C23A C24A 1.557(12) . ?
C23A H23A 0.9700 . ?
C23A H23B 0.9700 . ?
C24A C28A 1.529(13) . ?
C24A C25A 1.547(13) . ?
C24A H24A 0.9800 . ?
C25A C27A 1.490(15) . ?
C25A C26A 1.509(14) . ?
C25A H25A 0.9800 . ?
C26A D26A 0.9600 . ?
C26A D26B 0.9600 . ?
C26A D26C 0.9600 . ?
C27A D27A 0.9600 . ?
C27A D27C 0.9600 . ?
C27A D27B 0.9600 . ?
C28A H28A 0.9600 . ?
C28A H28B 0.9600 . ?
C28A H28C 0.9600 . ?
O2A H2AO 0.8200 . ?
O3A H3AO 0.8200 . ?
C1B C10B 1.533(11) . ?
C1B C2B 1.549(11) . ?
C1B H1B1 0.9700 . ?
C1B H1B2 0.9700 . ?
C2B C3B 1.510(12) . ?
C2B H2B1 0.9700 . ?
C2B H2B2 0.9700 . ?
C3B O2B 1.445(10) . ?
C3B C4B 1.530(12) . ?
C3B H3B 0.9800 . ?
C4B C5B 1.513(12) . ?
C4B H4B1 0.9700 . ?
C4B H4B2 0.9700 . ?
C5B C6B 1.510(12) . ?
C5B C10B 1.562(12) . ?
C5B H5B 0.9800 . ?
C6B O1B 1.217(10) . ?
C6B C7B 1.516(12) . ?
C7B C8B 1.545(11) . ?
C7B H7B1 0.9700 . ?
C7B H7B2 0.9700 . ?
C8B C14B 1.534(11) . ?
C8B C9B 1.543(11) . ?
C8B H8B 0.9800 . ?
C9B C11B 1.507(11) . ?
C9B C10B 1.561(12) . ?
C9B H9B 0.9800 . ?
C10B C19B 1.539(13) . ?
C11B C12B 1.559(11) . ?
C11B H11C 0.9700 . ?
C11B H11D 0.9700 . ?
C12B C13B 1.518(11) . ?
C12B H12C 0.9700 . ?
C12B H12D 0.9700 . ?
C13B C14B 1.542(11) . ?
C13B C17B 1.551(11) . ?
C13B C18B 1.566(12) . ?
C14B C15B 1.536(11) . ?
C14B H14B 0.9800 . ?
C15B C16B 1.540(11) . ?
C15B H15C 0.9700 . ?
C15B H15D 0.9700 . ?
C16B C17B 1.569(11) . ?
C16B H16C 0.9700 . ?
C16B H16D 0.9700 . ?
C17B C20B 1.524(11) . ?
C17B H17B 0.9800 . ?
C18B H18D 0.9600 . ?
C18B H18E 0.9600 . ?
C18B H18F 0.9600 . ?
C19B H19D 0.9600 . ?
C19B H19E 0.9600 . ?
C19B H19F 0.9600 . ?
C20B C21B 1.530(11) . ?
C20B C22B 1.537(12) . ?
C20B H20B 0.9800 . ?
C21B H21D 0.9600 . ?
C21B H21E 0.9600 . ?
C21B H21F 0.9600 . ?
C22B O3B 1.454(11) . ?
C22B C23B 1.515(12) . ?
C22B H22B 0.9800 . ?
C23B C24B 1.504(11) . ?
C23B H23C 0.9700 . ?
C23B H23D 0.9700 . ?
C24B C28B 1.531(12) . ?
C24B C25B 1.541(13) . ?
C24B H24B 0.9800 . ?
C25B C27B 1.488(13) . ?
C25B C26B 1.560(15) . ?
C25B H25B 0.9800 . ?
C26B D26E 0.9600 . ?
C26B D26F 0.9600 . ?
C26B D26D 0.9601 . ?
C27B D27D 0.9599 . ?
C27B D27F 0.9599 . ?
C27B D27E 0.9599 . ?
C28B H28D 0.9600 . ?
C28B H28E 0.9600 . ?
C28B H28F 0.9600 . ?
O2B H2BO 0.8200 . ?
O3B H3BO 0.8200 . ?
O1W H1W1 0.9600 . ?
O1W H2W1 0.9600 . ?
O2W H1W2 0.9599 . ?
O2W H2W2 0.9600 . ?

loop_
_geom_hbond_atom_site_label_D
_geom_hbond_atom_site_label_H
_geom_hbond_atom_site_label_A
_geom_hbond_distance_DH
_geom_hbond_distance_HA
_geom_hbond_distance_DA
_geom_hbond_angle_DHA
_geom_hbond_site_symmetry_A
O2A H2AO O3B 0.820 1.990 2.773(8) 159.4 .
O3A H3AO O1W 0.820 1.965 2.778(9) 171.0 1.546
O2B H2BO O3A 0.820 2.079 2.854(9) 157.7 .
O3B H3BO O2W 0.820 2.045 2.824(9) 158.6 .
O1W H1W1 O2A 0.960 1.943 2.871(9) 161.9 .
O1W H2W1 O2B 0.960 2.058 3.015(8) 174.1 1.664
O2W H1W2 O2B 0.960 1.993 2.877(10) 152.2 1.564
O2W H2W2 O2A 0.960 2.160 3.08(9) 162.2 1.455

loop_
_geom_torsion_atom_site_label_1
_geom_torsion_atom_site_label_2
_geom_torsion_atom_site_label_3
_geom_torsion_atom_site_label_4
_geom_torsion
_geom_torsion_site_symmetry_1
_geom_torsion_site_symmetry_2
_geom_torsion_site_symmetry_3
_geom_torsion_site_symmetry_4
_geom_torsion_publ_flag
C10A C1A C2A C3A -56.2(12) . . . . ?
C1A C2A C3A O2A -178.8(8) . . . . ?
C1A C2A C3A C4A 58.3(11) . . . . ?
O2A C3A C4A C5A 176.9(8) . . . . ?
C2A C3A C4A C5A -59.2(11) . . . . ?
C3A C4A C5A C6A -178.2(9) . . . . ?
C3A C4A C5A C10A 59.4(11) . . . . ?
C4A C5A C6A O1A -11.7(17) . . . . ?
C10A C5A C6A O1A 114.2(13) . . . . ?
C4A C5A C6A C7A 172.2(10) . . . . ?
C10A C5A C6A C7A -61.8(13) . . . . ?
O1A C6A C7A C8A -119.5(14) . . . . ?
C5A C6A C7A C8A 56.4(14) . . . . ?
C6A C7A C8A C14A -171.2(10) . . . . ?
C6A C7A C8A C9A -50.2(13) . . . . ?
C14A C8A C9A C11A -53.9(11) . . . . ?
C7A C8A C9A C11A -175.9(8) . . . . ?
C14A C8A C9A C10A 176.5(8) . . . . ?
C7A C8A C9A C10A 54.5(12) . . . . ?
C2A C1A C10A C19A -68.0(10) . . . . ?
C2A C1A C10A C5A 52.5(11) . . . . ?
C2A C1A C10A C9A 169.3(8) . . . . ?
C6A C5A C10A C1A 179.2(9) . . . . ?
C4A C5A C10A C1A -55.2(11) . . . . ?
C6A C5A C10A C19A -61.5(10) . . . . ?
C4A C5A C10A C19A 64.1(10) . . . . ?
C6A C5A C10A C9A 60.2(11) . . . . ?
C4A C5A C10A C9A -174.2(8) . . . . ?
C8A C9A C10A C1A -176.9(8) . . . . ?
C11A C9A C10A C1A 56.1(11) . . . . ?
C8A C9A C10A C19A 61.5(11) . . . . ?
C11A C9A C10A C19A -65.5(10) . . . . ?
C8A C9A C10A C5A -60.1(11) . . . . ?
C11A C9A C10A C5A 172.9(8) . . . . ?
C8A C9A C11A C12A 52.9(11) . . . . ?
C10A C9A C11A C12A -178.5(8) . . . . ?
C9A C11A C12A C13A -54.4(12) . . . . ?
C11A C12A C13A C18A -69.0(10) . . . . ?
C11A C12A C13A C14A 52.9(11) . . . . ?
C11A C12A C13A C17A 163.2(8) . . . . ?
C9A C8A C14A C13A 60.4(12) . . . . ?
C7A C8A C14A C13A -177.9(8) . . . . ?
C9A C8A C14A C15A -177.2(8) . . . . ?
C7A C8A C14A C15A -55.5(12) . . . . ?
C18A C13A C14A C8A 61.4(11) . . . . ?
C12A C13A C14A C8A -58.7(11) . . . . ?
C17A C13A C14A C8A 178.4(8) . . . . ?
C18A C13A C14A C15A -68.3(10) . . . . ?
C12A C13A C14A C15A 171.6(8) . . . . ?
C17A C13A C14A C15A 48.8(9) . . . . ?
C8A C14A C15A C16A -163.9(9) . . . . ?
C13A C14A C15A C16A -35.4(10) . . . . ?
C14A C15A C16A C17A 8.2(10) . . . . ?
C18A C13A C17A C20A -48.5(11) . . . . ?
C12A C13A C17A C20A 79.1(11) . . . . ?
C14A C13A C17A C20A -167.1(8) . . . . ?
C18A C13A C17A C16A 76.0(9) . . . . ?
C12A C13A C17A C16A -156.5(8) . . . . ?
C14A C13A C17A C16A -42.7(9) . . . . ?
C15A C16A C17A C20A 152.0(7) . . . . ?
C15A C16A C17A C13A 21.6(10) . . . . ?
C13A C17A C20A C22A -179.0(8) . . . . ?
C16A C17A C20A C22A 60.4(10) . . . . ?
C13A C17A C20A C21A -54.9(11) . . . . ?
C16A C17A C20A C21A -175.5(8) . . . . ?
C17A C20A C22A O3A 55.3(9) . . . . ?
C21A C20A C22A O3A -70.4(9) . . . . ?
C17A C20A C22A C23A 178.5(8) . . . . ?
C21A C20A C22A C23A 52.8(10) . . . . ?
O3A C22A C23A C24A -66.6(10) . . . . ?
C20A C22A C23A C24A 169.5(8) . . . . ?
C22A C23A C24A C28A -81.6(12) . . . . ?
C22A C23A C24A C25A 151.9(9) . . . . ?
C28A C24A C25A C27A -68.2(14) . . . . ?
C23A C24A C25A C27A 56.6(14) . . . . ?
C28A C24A C25A C26A 165.3(10) . . . . ?
C23A C24A C25A C26A -69.9(13) . . . . ?
C10B C1B C2B C3B -57.1(12) . . . . ?
C1B C2B C3B O2B -178.7(8) . . . . ?
C1B C2B C3B C4B 58.7(11) . . . . ?
O2B C3B C4B C5B 178.1(8) . . . . ?
C2B C3B C4B C5B -60.5(11) . . . . ?
C3B C4B C5B C6B -174.0(8) . . . . ?
C3B C4B C5B C10B 59.4(11) . . . . ?
C4B C5B C6B O1B -5.9(14) . . . . ?
C10B C5B C6B O1B 123.4(10) . . . . ?
C4B C5B C6B C7B 173.6(9) . . . . ?
C10B C5B C6B C7B -57.0(11) . . . . ?
O1B C6B C7B C8B -129.6(10) . . . . ?
C5B C6B C7B C8B 50.9(11) . . . . ?
C6B C7B C8B C14B -169.5(8) . . . . ?
C6B C7B C8B C9B -48.7(11) . . . . ?
C14B C8B C9B C11B -53.5(10) . . . . ?
C7B C8B C9B C11B -175.5(7) . . . . ?
C14B C8B C9B C10B 177.2(8) . . . . ?
C7B C8B C9B C10B 55.2(11) . . . . ?
C2B C1B C10B C19B -67.6(11) . . . . ?
C2B C1B C10B C9B 168.7(9) . . . . ?
C2B C1B C10B C5B 52.5(11) . . . . ?
C11B C9B C10B C1B 58.0(11) . . . . ?
C8B C9B C10B C1B -175.1(8) . . . . ?
C11B C9B C10B C19B -64.6(11) . . . . ?
C8B C9B C10B C19B 62.3(11) . . . . ?
C11B C9B C10B C5B 172.8(8) . . . . ?
C8B C9B C10B C5B -60.3(10) . . . . ?
C6B C5B C10B C1B 176.8(7) . . . . ?
C4B C5B C10B C1B -54.3(11) . . . . ?
C6B C5B C10B C19B -63.5(10) . . . . ?
C4B C5B C10B C19B 65.5(11) . . . . ?
C6B C5B C10B C9B 59.8(10) . . . . ?
C4B C5B C10B C9B -171.2(8) . . . . ?
C8B C9B C11B C12B 53.6(11) . . . . ?
C10B C9B C11B C12B -179.6(8) . . . . ?
C9B C11B C12B C13B -55.5(12) . . . . ?
C11B C12B C13B C14B 54.6(11) . . . . ?
C11B C12B C13B C17B 164.6(8) . . . . ?
C11B C12B C13B C18B -68.0(10) . . . . ?
C9B C8B C14B C15B -177.7(8) . . . . ?
C7B C8B C14B C15B -54.5(11) . . . . ?
C9B C8B C14B C13B 59.4(10) . . . . ?
C7B C8B C14B C13B -177.5(7) . . . . ?
C12B C13B C14B C8B -59.8(11) . . . . ?
C17B C13B C14B C8B 178.4(8) . . . . ?
C18B C13B C14B C8B 62.5(10) . . . . ?
C12B C13B C14B C15B 170.0(7) . . . . ?
C17B C13B C14B C15B 48.1(9) . . . . ?
C18B C13B C14B C15B -67.8(9) . . . . ?
C8B C14B C15B C16B -164.2(8) . . . . ?
C13B C14B C15B C16B -35.7(10) . . . . ?
C14B C15B C16B C17B 9.1(10) . . . . ?
C12B C13B C17B C20B 77.6(11) . . . . ?
C14B C13B C17B C20B -168.5(8) . . . . ?
C18B C13B C17B C20B -50.7(11) . . . . ?
C12B C13B C17B C16B -155.3(8) . . . . ?
C14B C13B C17B C16B -41.3(9) . . . . ?
C18B C13B C17B C16B 76.4(9) . . . . ?
C15B C16B C17B C20B 152.8(8) . . . . ?
C15B C16B C17B C13B 20.5(10) . . . . ?
C13B C17B C20B C21B -50.7(12) . . . . ?
C16B C17B C20B C21B -173.5(8) . . . . ?
C13B C17B C20B C22B -177.9(9) . . . . ?
C16B C17B C20B C22B 59.2(10) . . . . ?
C17B C20B C22B O3B 71.4(10) . . . . ?
C21B C20B C22B O3B -56.8(10) . . . . ?
C17B C20B C22B C23B -163.9(8) . . . . ?
C21B C20B C22B C23B 67.9(11) . . . . ?
O3B C22B C23B C24B -49.4(12) . . . . ?
C20B C22B C23B C24B -173.8(9) . . . . ?
C22B C23B C24B C28B -51.4(13) . . . . ?
C22B C23B C24B C25B -177.1(9) . . . . ?
C23B C24B C25B C27B 69.0(13) . . . . ?
C28B C24B C25B C27B -58.5(13) . . . . ?
C23B C24B C25B C26B -53.6(12) . . . . ?
C28B C24B C25B C26B 178.9(9) . . . . ?
